data_4500849
loop_
_publ_author_name
'Karmakar, Anirban'
'Titi, Hatem M.'
'Goldberg, Israel'

_publ_section_title
;
 Coordination Polymers of
 5-(2-Amino/Acetamido-4-carboxyphenoxy)-benzene-1,3-dioic Acids with
 Transition Metal Ions: Synthesis, Structure, and Catalytic Activity
;
_journal_issue 6
_journal_name_full 'Crystal Growth &amp; Design'
_journal_page_first 2621
_journal_paper_doi 10.1021/cg200350j
_journal_volume 11
_journal_year 2011
_chemical_formula_moiety 'C45 H33 Ag3 N7 O7, 5(H2 O)'
_chemical_formula_sum 'C45 H43 Ag3 N7 O12'
_chemical_formula_weight 1197.47
_chemical_name_systematic
; 
 ? 
;
_space_group_IT_number 2
_symmetry_cell_setting triclinic
_symmetry_space_group_name_Hall '-P 1'
_symmetry_space_group_name_H-M 'P -1'
_atom_sites_solution_hydrogens geom
_atom_sites_solution_primary direct
_atom_sites_solution_secondary difmap
_audit_creation_method SHELXL-97
_cell_angle_alpha 70.3962(7)
_cell_angle_beta 65.2936(7)
_cell_angle_gamma 68.9087(13)
_cell_formula_units_Z 2
_cell_length_a 13.3976(2)
_cell_length_b 14.4423(3)
_cell_length_c 14.5635(4)
_cell_measurement_reflns_used 8294
_cell_measurement_temperature 110(2)
_cell_measurement_theta_max 27.94
_cell_measurement_theta_min 2.60
_cell_volume 2330.82(9)
_computing_cell_refinement Denzo
_computing_data_collection 'Collect, Nonius B.V.'
_computing_data_reduction 'Denzo & Scalepack'
_computing_structure_refinement 'SHELXL-97 (Sheldrick, 1997)'
_computing_structure_solution SIR-97
_diffrn_ambient_temperature 110(2)
_diffrn_detector_area_resol_mean 12.8
_diffrn_measured_fraction_theta_full 0.983
_diffrn_measured_fraction_theta_max 0.983
_diffrn_measurement_device_type 'Nonius KappaCCD'
_diffrn_measurement_method '1 deg. \w scans'
_diffrn_radiation_monochromator graphite
_diffrn_radiation_source 'fine-focus sealed tube'
_diffrn_radiation_type MoK\a
_diffrn_radiation_wavelength 0.71073
_diffrn_reflns_av_R_equivalents 0.0580
_diffrn_reflns_av_sigmaI/netI 0.0831
_diffrn_reflns_limit_h_max 17
_diffrn_reflns_limit_h_min 0
_diffrn_reflns_limit_k_max 19
_diffrn_reflns_limit_k_min -17
_diffrn_reflns_limit_l_max 19
_diffrn_reflns_limit_l_min -16
_diffrn_reflns_number 26375
_diffrn_reflns_theta_full 27.94
_diffrn_reflns_theta_max 27.94
_diffrn_reflns_theta_min 2.60
_diffrn_standards_number 0
_exptl_absorpt_coefficient_mu 1.317
_exptl_absorpt_correction_T_max 0.8269
_exptl_absorpt_correction_T_min 0.6933
_exptl_absorpt_correction_type multi-scan
_exptl_absorpt_process_details 'Blessing, 1995'
_exptl_crystal_colour colorless
_exptl_crystal_density_diffrn 1.706
_exptl_crystal_density_method 'not measured'
_exptl_crystal_description needles
_exptl_crystal_F_000 1198
_exptl_crystal_size_max 0.30
_exptl_crystal_size_mid 0.20
_exptl_crystal_size_min 0.15
_platon_squeeze_details
;
;
_refine_diff_density_max 2.475
_refine_diff_density_min -1.283
_refine_diff_density_rms 0.160
_refine_ls_extinction_method none
_refine_ls_goodness_of_fit_ref 0.962
_refine_ls_hydrogen_treatment constr
_refine_ls_matrix_type full
_refine_ls_number_parameters 604
_refine_ls_number_reflns 10994
_refine_ls_number_restraints 0
_refine_ls_restrained_S_all 0.962
_refine_ls_R_factor_all 0.0977
_refine_ls_R_factor_gt 0.0550
_refine_ls_shift/su_max 0.002
_refine_ls_shift/su_mean 0.000
_refine_ls_structure_factor_coef Fsqd
_refine_ls_weighting_details 'calc w=1/[\s^2^(Fo^2^)+(0.0863P)^2^+0.0000P] where P=(Fo^2^+2Fc^2^)/3'
_refine_ls_weighting_scheme calc
_refine_ls_wR_factor_gt 0.1298
_refine_ls_wR_factor_ref 0.1470
_reflns_number_gt 6914
_reflns_number_total 10994
_reflns_threshold_expression >2sigma(I)
_cod_data_source_file cg200350j_si_001.cif
_cod_data_source_block 13
_cod_original_cell_volume 2330.83(9)
_cod_database_code 4500849

loop_
_symmetry_equiv_pos_as_xyz
'x, y, z'
'-x, -y, -z'

loop_
_atom_site_label
_atom_site_type_symbol
_atom_site_fract_x
_atom_site_fract_y
_atom_site_fract_z
_atom_site_U_iso_or_equiv
_atom_site_adp_type
_atom_site_occupancy
_atom_site_symmetry_multiplicity
_atom_site_calc_flag
_atom_site_refinement_flags
Ag1 Ag 0.51357(3) 0.54434(3) 0.88038(3) 0.02532(12) Uani 1 1 d .
Ag2 Ag 1.18106(3) 0.86592(3) 0.55435(3) 0.02941(12) Uani 1 1 d .
Ag3 Ag -0.25679(3) 1.13879(3) 1.26308(3) 0.02917(12) Uani 1 1 d .
O4 O 0.6405(3) 0.6580(3) 0.8343(3) 0.0337(9) Uani 1 1 d .
O5 O 0.5925(3) 0.5949(3) 1.0047(3) 0.0324(9) Uani 1 1 d .
C6 C 0.6563(4) 0.6332(4) 0.9194(4) 0.0271(12) Uani 1 1 d .
C7 C 0.7628(4) 0.6489(4) 0.9191(4) 0.0240(11) Uani 1 1 d .
C8 C 0.8359(4) 0.6934(3) 0.8285(4) 0.0208(10) Uani 1 1 d .
H8 H 0.8193 0.7145 0.7661 0.025 Uiso 1 1 calc R
C9 C 0.9329(4) 0.7074(4) 0.8280(4) 0.0226(10) Uani 1 1 d .
C10 C 1.0124(4) 0.7556(3) 0.7284(4) 0.0238(11) Uani 1 1 d .
O11 O 1.0868(3) 0.7836(3) 0.7368(3) 0.0281(8) Uani 1 1 d .
O12 O 0.9996(3) 0.7655(3) 0.6442(3) 0.0291(8) Uani 1 1 d .
C13 C 0.9572(4) 0.6763(3) 0.9195(4) 0.0237(11) Uani 1 1 d .
H13 H 1.0233 0.6864 0.9200 0.028 Uiso 1 1 calc R
C14 C 0.8853(4) 0.6309(4) 1.0093(4) 0.0261(11) Uani 1 1 d .
C15 C 0.7872(4) 0.6170(4) 1.0097(4) 0.0273(12) Uani 1 1 d .
H15 H 0.7377 0.5859 1.0719 0.033 Uiso 1 1 calc R
O16 O 0.9153(3) 0.5937(3) 1.0981(3) 0.0303(8) Uani 1 1 d .
C17 C 0.8529(4) 0.6426(4) 1.1807(4) 0.0224(10) Uani 1 1 d .
C18 C 0.7594(4) 0.7268(4) 1.1818(4) 0.0262(11) Uani 1 1 d .
H18 H 0.7318 0.7529 1.1253 0.031 Uiso 1 1 calc R
C19 C 0.7071(4) 0.7720(4) 1.2667(4) 0.0261(11) Uani 1 1 d .
H19 H 0.6431 0.8292 1.2684 0.031 Uiso 1 1 calc R
C20 C 0.7475(4) 0.7344(4) 1.3486(4) 0.0217(10) Uani 1 1 d .
C21 C 0.6973(4) 0.7882(4) 1.4375(4) 0.0243(11) Uani 1 1 d .
O22 O 0.7346(3) 0.7480(3) 1.5118(3) 0.0284(8) Uani 1 1 d .
H22 H 0.6824 0.7808 1.5549 0.043 Uiso 1 1 d .
O23 O 0.6213(3) 0.8719(3) 1.4302(3) 0.0376(9) Uani 1 1 d .
C24 C 0.8396(4) 0.6491(3) 1.3479(4) 0.0237(11) Uani 1 1 d .
H24 H 0.8654 0.6225 1.4056 0.028 Uiso 1 1 calc R
C25 C 0.8949(4) 0.6017(4) 1.2631(4) 0.0230(10) Uani 1 1 d .
N26 N 0.9901(4) 0.5219(3) 1.2562(4) 0.0338(11) Uani 1 1 d .
H26A H 1.0140 0.4727 1.3058 0.051 Uiso 1 1 d .
H26B H 1.0157 0.4908 1.2028 0.051 Uiso 1 1 d .
N27 N 1.0643(3) 1.0139(3) 0.5845(3) 0.0268(9) Uani 1 1 d .
C28 C 1.0951(4) 1.0927(4) 0.5841(4) 0.0250(11) Uani 1 1 d .
H28 H 1.1736 1.0908 0.5568 0.030 Uiso 1 1 calc R
C29 C 1.0177(4) 1.1763(3) 0.6214(4) 0.0245(11) Uani 1 1 d .
H29 H 1.0438 1.2297 0.6206 0.029 Uiso 1 1 calc R
C30 C 0.9025(4) 1.1833(4) 0.6599(4) 0.0228(10) Uani 1 1 d .
C31 C 0.8695(4) 1.1019(4) 0.6574(4) 0.0256(11) Uani 1 1 d .
H31 H 0.7914 1.1034 0.6812 0.031 Uiso 1 1 calc R
C32 C 0.9521(4) 1.0207(4) 0.6202(4) 0.0256(11) Uani 1 1 d .
H32 H 0.9287 0.9662 0.6195 0.031 Uiso 1 1 calc R
C33 C 0.8172(4) 1.2678(4) 0.7065(4) 0.0222(10) Uani 1 1 d .
C34 C 0.7108(4) 1.2562(4) 0.7787(4) 0.0272(11) Uani 1 1 d .
H34 H 0.6929 1.1930 0.7975 0.033 Uiso 1 1 calc R
C35 C 0.6328(4) 1.3351(4) 0.8222(4) 0.0239(11) Uani 1 1 d .
H35 H 0.5619 1.3242 0.8712 0.029 Uiso 1 1 calc R
N36 N 0.6506(3) 1.4270(3) 0.7997(3) 0.0237(9) Uani 1 1 d .
C37 C 0.7535(4) 1.4393(4) 0.7313(4) 0.0255(11) Uani 1 1 d .
H37 H 0.7691 1.5032 0.7149 0.031 Uiso 1 1 calc R
C38 C 0.8368(4) 1.3632(4) 0.6844(4) 0.0250(11) Uani 1 1 d .
H38 H 0.9077 1.3755 0.6368 0.030 Uiso 1 1 calc R
N39 N 1.2973(3) 0.7360(3) 0.4844(3) 0.0231(9) Uani 1 1 d .
C40 C 1.2560(4) 0.6553(4) 0.5094(4) 0.0260(11) Uani 1 1 d .
H40 H 1.1798 0.6585 0.5546 0.031 Uiso 1 1 calc R
C41 C 1.3191(4) 0.5680(4) 0.4726(4) 0.0246(11) Uani 1 1 d .
H41 H 1.2861 0.5128 0.4934 0.030 Uiso 1 1 calc R
C42 C 1.4314(4) 0.5600(3) 0.4046(4) 0.0218(10) Uani 1 1 d .
C43 C 1.4726(4) 0.6442(4) 0.3808(5) 0.0339(14) Uani 1 1 d .
H43 H 1.5488 0.6431 0.3364 0.041 Uiso 1 1 calc R
C44 C 1.4050(4) 0.7287(4) 0.4204(5) 0.0351(14) Uani 1 1 d .
H44 H 1.4361 0.7848 0.4015 0.042 Uiso 1 1 calc R
C45 C 1.5005(4) 0.4679(4) 0.3662(4) 0.0214(10) Uani 1 1 d .
C46 C 1.4566(4) 0.3862(4) 0.3857(5) 0.0328(13) Uani 1 1 d .
H46 H 1.3777 0.3919 0.4219 0.039 Uiso 1 1 calc R
C47 C 1.5250(4) 0.2983(4) 0.3537(5) 0.0325(13) Uani 1 1 d .
H47 H 1.4921 0.2439 0.3703 0.039 Uiso 1 1 calc R
N48 N 1.6368(3) 0.2855(3) 0.2999(3) 0.0254(9) Uani 1 1 d .
C49 C 1.6796(4) 0.3648(4) 0.2760(4) 0.0251(11) Uani 1 1 d .
H49 H 1.7576 0.3590 0.2354 0.030 Uiso 1 1 calc R
C50 C 1.6152(4) 0.4539(4) 0.3078(4) 0.0268(11) Uani 1 1 d .
H50 H 1.6501 0.5074 0.2893 0.032 Uiso 1 1 calc R
N51 N -0.1155(3) 1.0249(3) 1.1872(3) 0.0227(9) Uani 1 1 d .
C52 C -0.0069(4) 1.0310(4) 1.1547(4) 0.0240(11) Uani 1 1 d .
H52 H 0.0065 1.0854 1.1669 0.029 Uiso 1 1 calc R
C53 C 0.0843(4) 0.9621(4) 1.1049(4) 0.0238(11) Uani 1 1 d .
H53 H 0.1587 0.9701 1.0832 0.029 Uiso 1 1 calc R
C54 C 0.0699(4) 0.8810(3) 1.0858(4) 0.0200(10) Uani 1 1 d .
C55 C -0.0433(4) 0.8757(4) 1.1202(4) 0.0234(11) Uani 1 1 d .
H55 H -0.0590 0.8220 1.1090 0.028 Uiso 1 1 calc R
C56 C -0.1310(4) 0.9467(4) 1.1696(4) 0.0247(11) Uani 1 1 d .
H56 H -0.2063 0.9402 1.1925 0.030 Uiso 1 1 calc R
C57 C 0.1662(4) 0.8048(4) 1.0344(4) 0.0205(10) Uani 1 1 d .
C58 C 0.2699(4) 0.8286(4) 0.9665(4) 0.0236(11) Uani 1 1 d .
H58 H 0.2780 0.8954 0.9513 0.028 Uiso 1 1 calc R
C59 C 0.3585(4) 0.7546(4) 0.9229(4) 0.0246(11) Uani 1 1 d .
H59 H 0.4280 0.7718 0.8785 0.030 Uiso 1 1 calc R
N60 N 0.3531(3) 0.6583(3) 0.9393(3) 0.0241(9) Uani 1 1 d .
C61 C 0.2532(4) 0.6367(4) 1.0012(4) 0.0256(11) Uani 1 1 d .
H61 H 0.2466 0.5702 1.0124 0.031 Uiso 1 1 calc R
C62 C 0.1604(4) 0.7061(4) 1.0489(4) 0.0218(10) Uani 1 1 d .
H62 H 0.0917 0.6868 1.0921 0.026 Uiso 1 1 calc R
O63 O 0.6185(4) 0.0539(3) 0.4782(4) 0.0577(13) Uani 1 1 d .
H63A H 0.6193 0.0027 0.4631 0.087 Uiso 1 1 d .
H63B H 0.6388 0.0563 0.5353 0.087 Uiso 1 1 d .
O64 O 0.5947(3) 0.0459(3) 0.2665(4) 0.0539(13) Uani 1 1 d .
H64A H 0.5235 0.0857 0.2830 0.081 Uiso 1 1 d .
H64B H 0.6031 0.0012 0.3191 0.081 Uiso 1 1 d .
O65 O 0.3723(3) 0.1711(3) 0.3159(3) 0.0354(9) Uani 1 1 d .
H65A H 0.3547 0.1126 0.3259 0.053 Uiso 1 1 d .
H65B H 0.3680 0.2279 0.2655 0.053 Uiso 1 1 d .
O66 O 0.0662(3) 0.3607(3) 0.4230(3) 0.0320(8) Uani 1 1 d .
H66A H 0.1289 0.3311 0.4427 0.048 Uiso 1 1 d .
H66B H 0.0458 0.3203 0.4013 0.048 Uiso 1 1 d .
O67 O 0.6799(5) 0.0050(5) 0.6550(5) 0.0888(19) Uani 1 1 d .
H67A H 0.7456 -0.0337 0.6511 0.133 Uiso 1 1 d .
H67B H 0.6812 0.0551 0.6569 0.133 Uiso 1 1 d .

loop_
_atom_site_aniso_label
_atom_site_aniso_U_11
_atom_site_aniso_U_22
_atom_site_aniso_U_33
_atom_site_aniso_U_23
_atom_site_aniso_U_13
_atom_site_aniso_U_12
Ag1 0.01827(19) 0.0261(2) 0.0305(2) -0.01444(17) -0.00353(16) -0.00255(14)
Ag2 0.0295(2) 0.0226(2) 0.0317(2) -0.01281(17) -0.00633(17) -0.00026(15)
Ag3 0.0261(2) 0.0254(2) 0.0336(2) -0.01599(17) -0.00774(17) 0.00217(15)
O4 0.0297(19) 0.052(2) 0.029(2) -0.0121(19) -0.0092(16) -0.0199(17)
O5 0.0215(17) 0.033(2) 0.036(2) -0.0096(17) 0.0003(16) -0.0103(15)
C6 0.022(2) 0.020(3) 0.039(3) -0.011(2) -0.004(2) -0.0074(19)
C7 0.022(2) 0.025(3) 0.026(3) -0.014(2) -0.004(2) -0.0049(19)
C8 0.018(2) 0.021(2) 0.021(3) -0.009(2) -0.0013(19) -0.0039(17)
C9 0.022(2) 0.020(2) 0.023(3) -0.010(2) -0.002(2) -0.0045(18)
C10 0.018(2) 0.019(2) 0.032(3) -0.013(2) -0.001(2) -0.0038(18)
O11 0.0215(16) 0.0309(19) 0.033(2) -0.0050(16) -0.0081(15) -0.0114(14)
O12 0.0268(18) 0.035(2) 0.025(2) -0.0084(16) -0.0031(15) -0.0118(15)
C13 0.021(2) 0.021(2) 0.032(3) -0.013(2) -0.008(2) -0.0027(18)
C14 0.026(2) 0.031(3) 0.024(3) -0.014(2) -0.008(2) -0.003(2)
C15 0.024(2) 0.031(3) 0.025(3) -0.016(2) 0.002(2) -0.009(2)
O16 0.0308(19) 0.030(2) 0.028(2) -0.0145(16) -0.0110(16) 0.0031(15)
C17 0.023(2) 0.026(3) 0.020(3) -0.010(2) -0.004(2) -0.0072(19)
C18 0.027(2) 0.030(3) 0.027(3) -0.009(2) -0.009(2) -0.009(2)
C19 0.021(2) 0.022(3) 0.034(3) -0.008(2) -0.005(2) -0.0070(19)
C20 0.017(2) 0.025(3) 0.023(3) -0.008(2) -0.0038(19) -0.0053(18)
C21 0.019(2) 0.028(3) 0.022(3) -0.007(2) -0.003(2) -0.0042(19)
O22 0.0247(17) 0.032(2) 0.026(2) -0.0123(16) -0.0051(15) -0.0022(14)
O23 0.041(2) 0.033(2) 0.032(2) -0.0145(18) -0.0159(17) 0.0088(16)
C24 0.022(2) 0.025(3) 0.022(3) -0.007(2) -0.005(2) -0.0065(19)
C25 0.023(2) 0.022(2) 0.028(3) -0.008(2) -0.008(2) -0.0086(19)
N26 0.040(2) 0.022(2) 0.034(3) -0.014(2) -0.018(2) 0.0108(18)
N27 0.029(2) 0.022(2) 0.026(2) -0.0062(18) -0.0071(18) -0.0036(17)
C28 0.025(2) 0.023(3) 0.026(3) -0.008(2) -0.009(2) -0.0023(19)
C29 0.025(2) 0.014(2) 0.026(3) -0.005(2) -0.004(2) -0.0004(18)
C30 0.025(2) 0.023(3) 0.019(2) -0.004(2) -0.007(2) -0.0054(19)
C31 0.022(2) 0.027(3) 0.030(3) -0.010(2) -0.014(2) 0.0019(19)
C32 0.027(3) 0.025(3) 0.023(3) -0.006(2) -0.006(2) -0.007(2)
C33 0.020(2) 0.023(3) 0.020(3) -0.009(2) -0.003(2) -0.0032(18)
C34 0.029(3) 0.024(3) 0.024(3) -0.005(2) -0.006(2) -0.006(2)
C35 0.025(2) 0.027(3) 0.019(3) -0.006(2) -0.005(2) -0.0074(19)
N36 0.0172(19) 0.029(2) 0.027(2) -0.0125(19) -0.0068(17) -0.0019(16)
C37 0.024(2) 0.026(3) 0.026(3) -0.008(2) -0.007(2) -0.006(2)
C38 0.020(2) 0.027(3) 0.026(3) -0.012(2) -0.003(2) -0.0037(19)
N39 0.024(2) 0.015(2) 0.028(2) -0.0103(17) -0.0098(18) 0.0034(15)
C40 0.016(2) 0.030(3) 0.031(3) -0.017(2) -0.002(2) -0.0032(19)
C41 0.025(2) 0.027(3) 0.026(3) -0.011(2) -0.009(2) -0.006(2)
C42 0.020(2) 0.019(2) 0.025(3) -0.006(2) -0.010(2) 0.0005(18)
C43 0.020(2) 0.025(3) 0.045(3) -0.019(3) 0.004(2) -0.002(2)
C44 0.025(3) 0.028(3) 0.046(4) -0.019(3) -0.001(2) -0.003(2)
C45 0.018(2) 0.024(3) 0.024(3) -0.010(2) -0.009(2) -0.0030(18)
C46 0.014(2) 0.029(3) 0.050(4) -0.018(3) -0.002(2) -0.0008(19)
C47 0.019(2) 0.019(3) 0.054(4) -0.014(2) -0.003(2) -0.0032(19)
N48 0.026(2) 0.022(2) 0.030(2) -0.0122(19) -0.0105(18) -0.0005(16)
C49 0.027(3) 0.026(3) 0.022(3) -0.008(2) -0.005(2) -0.008(2)
C50 0.032(3) 0.022(3) 0.024(3) -0.008(2) -0.003(2) -0.008(2)
N51 0.023(2) 0.017(2) 0.022(2) -0.0053(17) -0.0049(17) -0.0007(15)
C52 0.022(2) 0.022(3) 0.025(3) -0.004(2) -0.008(2) -0.0030(19)
C53 0.016(2) 0.027(3) 0.030(3) -0.013(2) -0.006(2) -0.0038(19)
C54 0.022(2) 0.018(2) 0.017(2) -0.0011(19) -0.0082(19) -0.0027(18)
C55 0.022(2) 0.023(3) 0.025(3) -0.011(2) -0.005(2) -0.0048(19)
C56 0.023(2) 0.024(3) 0.030(3) -0.006(2) -0.012(2) -0.0045(19)
C57 0.017(2) 0.024(3) 0.017(2) -0.003(2) -0.0053(18) -0.0022(18)
C58 0.030(3) 0.018(2) 0.028(3) -0.003(2) -0.015(2) -0.0085(19)
C59 0.023(2) 0.025(3) 0.022(3) -0.006(2) -0.004(2) -0.0049(19)
N60 0.024(2) 0.027(2) 0.023(2) -0.0068(18) -0.0091(18) -0.0042(17)
C61 0.021(2) 0.022(3) 0.035(3) -0.010(2) -0.011(2) -0.0029(19)
C62 0.017(2) 0.027(3) 0.022(3) -0.010(2) -0.0024(19) -0.0071(18)
O63 0.046(2) 0.034(2) 0.085(4) -0.012(2) -0.018(2) -0.0084(19)
O64 0.033(2) 0.042(3) 0.063(3) 0.002(2) -0.007(2) -0.0067(18)
O65 0.0285(19) 0.037(2) 0.043(2) -0.0210(18) -0.0029(17) -0.0112(16)
O66 0.0369(19) 0.029(2) 0.034(2) -0.0080(17) -0.0198(17) -0.0026(15)
O67 0.085(4) 0.081(4) 0.109(5) -0.027(4) -0.024(4) -0.036(3)

loop_
_atom_type_symbol
_atom_type_description
_atom_type_scat_dispersion_real
_atom_type_scat_dispersion_imag
_atom_type_scat_source
C C 0.0033 0.0016 'International Tables Vol C Tables 4.2.6.8 and 6.1.1.4'
H H 0.0000 0.0000 'International Tables Vol C Tables 4.2.6.8 and 6.1.1.4'
O O 0.0106 0.0060 'International Tables Vol C Tables 4.2.6.8 and 6.1.1.4'
N N 0.0061 0.0033 'International Tables Vol C Tables 4.2.6.8 and 6.1.1.4'
Ag Ag -0.8971 1.1015 'International Tables Vol C Tables 4.2.6.8 and 6.1.1.4'

loop_
_geom_angle_atom_site_label_1
_geom_angle_atom_site_label_2
_geom_angle_atom_site_label_3
_geom_angle
_geom_angle_site_symmetry_1
_geom_angle_site_symmetry_3
N36 Ag1 N60 165.68(15) 1_545 .
N36 Ag1 O4 94.51(13) 1_545 .
N60 Ag1 O4 94.90(13) . .
N36 Ag1 O5 88.08(13) 1_545 2_667
N60 Ag1 O5 87.71(13) . 2_667
O4 Ag1 O5 155.97(13) . 2_667
N36 Ag1 Ag1 105.07(11) 1_545 2_667
N60 Ag1 Ag1 84.05(11) . 2_667
O4 Ag1 Ag1 99.09(9) . 2_667
O5 Ag1 Ag1 57.36(9) 2_667 2_667
N39 Ag2 N27 165.61(16) . .
N39 Ag2 O11 103.23(13) . .
N27 Ag2 O11 89.35(13) . .
N39 Ag2 Ag3 107.20(11) . 2_677
N27 Ag2 Ag3 85.12(12) . 2_677
O11 Ag2 Ag3 59.32(8) . 2_677
N51 Ag3 N48 160.88(15) . 1_366
N51 Ag3 Ag2 101.28(11) . 2_677
N48 Ag3 Ag2 80.36(11) 1_366 2_677
C6 O4 Ag1 97.8(3) . .
C6 O5 Ag1 150.7(3) . 2_667
O5 C6 O4 125.5(4) . .
O5 C6 C7 117.0(5) . .
O4 C6 C7 117.5(4) . .
C15 C7 C8 120.0(4) . .
C15 C7 C6 119.5(4) . .
C8 C7 C6 120.5(5) . .
C9 C8 C7 120.6(5) . .
C9 C8 H8 119.7 . .
C7 C8 H8 119.7 . .
C8 C9 C13 119.6(4) . .
C8 C9 C10 120.1(5) . .
C13 C9 C10 120.3(4) . .
O11 C10 O12 125.1(4) . .
O11 C10 C9 116.5(5) . .
O12 C10 C9 118.4(4) . .
C10 O11 Ag2 102.3(3) . .
C14 C13 C9 119.8(4) . .
C14 C13 H13 120.1 . .
C9 C13 H13 120.1 . .
C13 C14 O16 118.9(4) . .
C13 C14 C15 120.5(5) . .
O16 C14 C15 120.5(4) . .
C7 C15 C14 119.5(4) . .
C7 C15 H15 120.3 . .
C14 C15 H15 120.3 . .
C14 O16 C17 119.0(4) . .
O16 C17 C18 124.4(5) . .
O16 C17 C25 113.8(4) . .
C18 C17 C25 121.8(4) . .
C19 C18 C17 119.2(5) . .
C19 C18 H18 120.4 . .
C17 C18 H18 120.4 . .
C20 C19 C18 120.4(5) . .
C20 C19 H19 119.8 . .
C18 C19 H19 119.8 . .
C19 C20 C24 120.1(4) . .
C19 C20 C21 120.8(4) . .
C24 C20 C21 119.0(4) . .
O22 C21 O23 124.9(5) . .
O22 C21 C20 117.8(4) . .
O23 C21 C20 117.2(5) . .
C21 O22 H22 98.2 . .
C20 C24 C25 121.0(5) . .
C20 C24 H24 119.5 . .
C25 C24 H24 119.5 . .
N26 C25 C17 119.5(4) . .
N26 C25 C24 122.9(5) . .
C17 C25 C24 117.5(4) . .
C25 N26 H26A 131.0 . .
C25 N26 H26B 117.4 . .
H26A N26 H26B 103.9 . .
C28 N27 C32 117.0(4) . .
C28 N27 Ag2 125.2(3) . .
C32 N27 Ag2 117.1(3) . .
N27 C28 C29 122.8(4) . .
N27 C28 H28 118.6 . .
C29 C28 H28 118.6 . .
C28 C29 C30 120.7(4) . .
C28 C29 H29 119.7 . .
C30 C29 H29 119.7 . .
C29 C30 C31 116.7(4) . .
C29 C30 C33 122.7(4) . .
C31 C30 C33 120.5(4) . .
C32 C31 C30 118.9(4) . .
C32 C31 H31 120.5 . .
C30 C31 H31 120.5 . .
N27 C32 C31 123.8(5) . .
N27 C32 H32 118.1 . .
C31 C32 H32 118.1 . .
C34 C33 C38 115.8(4) . .
C34 C33 C30 121.2(4) . .
C38 C33 C30 123.0(4) . .
C35 C34 C33 120.6(5) . .
C35 C34 H34 119.7 . .
C33 C34 H34 119.7 . .
N36 C35 C34 123.7(4) . .
N36 C35 H35 118.1 . .
C34 C35 H35 118.1 . .
C35 N36 C37 116.6(4) . .
C35 N36 Ag1 118.1(3) . 1_565
C37 N36 Ag1 125.3(3) . 1_565
N36 C37 C38 123.0(4) . .
N36 C37 H37 118.5 . .
C38 C37 H37 118.5 . .
C37 C38 C33 120.2(4) . .
C37 C38 H38 119.9 . .
C33 C38 H38 119.9 . .
C44 N39 C40 116.8(4) . .
C44 N39 Ag2 126.8(3) . .
C40 N39 Ag2 116.5(3) . .
N39 C40 C41 123.1(4) . .
N39 C40 H40 118.4 . .
C41 C40 H40 118.4 . .
C40 C41 C42 120.6(4) . .
C40 C41 H41 119.7 . .
C42 C41 H41 119.7 . .
C43 C42 C41 115.2(4) . .
C43 C42 C45 123.1(4) . .
C41 C42 C45 121.6(4) . .
C44 C43 C42 121.1(5) . .
C44 C43 H43 119.5 . .
C42 C43 H43 119.5 . .
N39 C44 C43 123.2(5) . .
N39 C44 H44 118.4 . .
C43 C44 H44 118.4 . .
C50 C45 C46 114.6(4) . .
C50 C45 C42 122.8(4) . .
C46 C45 C42 122.6(4) . .
C47 C46 C45 121.3(4) . .
C47 C46 H46 119.4 . .
C45 C46 H46 119.4 . .
N48 C47 C46 122.8(4) . .
N48 C47 H47 118.6 . .
C46 C47 H47 118.6 . .
C47 N48 C49 116.8(4) . .
C47 N48 Ag3 120.7(3) . 1_744
C49 N48 Ag3 122.4(3) . 1_744
N48 C49 C50 122.6(5) . .
N48 C49 H49 118.7 . .
C50 C49 H49 118.7 . .
C49 C50 C45 121.7(5) . .
C49 C50 H50 119.2 . .
C45 C50 H50 119.2 . .
C56 N51 C52 117.0(4) . .
C56 N51 Ag3 122.2(3) . .
C52 N51 Ag3 120.9(3) . .
N51 C52 C53 122.7(4) . .
N51 C52 H52 118.6 . .
C53 C52 H52 118.6 . .
C52 C53 C54 121.2(4) . .
C52 C53 H53 119.4 . .
C54 C53 H53 119.4 . .
C53 C54 C55 115.3(4) . .
C53 C54 C57 122.4(4) . .
C55 C54 C57 122.3(4) . .
C56 C55 C54 120.9(4) . .
C56 C55 H55 119.5 . .
C54 C55 H55 119.5 . .
N51 C56 C55 122.8(4) . .
N51 C56 H56 118.6 . .
C55 C56 H56 118.6 . .
C62 C57 C58 116.4(4) . .
C62 C57 C54 122.4(4) . .
C58 C57 C54 121.2(4) . .
C59 C58 C57 119.3(4) . .
C59 C58 H58 120.4 . .
C57 C58 H58 120.4 . .
N60 C59 C58 123.9(4) . .
N60 C59 H59 118.0 . .
C58 C59 H59 118.0 . .
C61 N60 C59 116.7(4) . .
C61 N60 Ag1 124.9(3) . .
C59 N60 Ag1 117.9(3) . .
N60 C61 C62 123.2(4) . .
N60 C61 H61 118.4 . .
C62 C61 H61 118.4 . .
C61 C62 C57 120.4(4) . .
C61 C62 H62 119.8 . .
C57 C62 H62 119.8 . .
H63A O63 H63B 127.8 . .
H64A O64 H64B 109.3 . .
H65A O65 H65B 129.6 . .
H66A O66 H66B 115.7 . .
H67A O67 H67B 106.2 . .

loop_
_geom_bond_atom_site_label_1
_geom_bond_atom_site_label_2
_geom_bond_distance
_geom_bond_site_symmetry_2
Ag1 N36 2.217(4) 1_545
Ag1 N60 2.220(4) .
Ag1 O4 2.521(3) .
Ag1 O5 2.583(3) 2_667
Ag1 Ag1 3.1927(8) 2_667
Ag2 N39 2.199(4) .
Ag2 N27 2.204(4) .
Ag2 O11 2.494(4) .
Ag2 Ag3 3.1918(6) 2_677
Ag3 N51 2.177(4) .
Ag3 N48 2.181(4) 1_366
Ag3 Ag2 3.1918(6) 2_677
O4 C6 1.255(7) .
O5 C6 1.253(6) .
O5 Ag1 2.583(3) 2_667
C6 C7 1.522(6) .
C7 C15 1.380(7) .
C7 C8 1.385(6) .
C8 C9 1.382(7) .
C8 H8 0.9500 .
C9 C13 1.393(7) .
C9 C10 1.512(6) .
C10 O11 1.263(6) .
C10 O12 1.263(6) .
C13 C14 1.376(7) .
C13 H13 0.9500 .
C14 O16 1.392(6) .
C14 C15 1.396(7) .
C15 H15 0.9500 .
O16 C17 1.396(5) .
C17 C18 1.396(7) .
C17 C25 1.399(7) .
C18 C19 1.391(7) .
C18 H18 0.9500 .
C19 C20 1.380(7) .
C19 H19 0.9500 .
C20 C24 1.395(6) .
C20 C21 1.517(6) .
C21 O22 1.257(6) .
C21 O23 1.276(6) .
O22 H22 0.8376 .
C24 C25 1.406(6) .
C24 H24 0.9500 .
C25 N26 1.371(6) .
N26 H26A 0.9027 .
N26 H26B 0.9080 .
N27 C28 1.340(6) .
N27 C32 1.347(6) .
C28 C29 1.377(6) .
C28 H28 0.9500 .
C29 C30 1.381(7) .
C29 H29 0.9500 .
C30 C31 1.412(7) .
C30 C33 1.470(6) .
C31 C32 1.373(7) .
C31 H31 0.9500 .
C32 H32 0.9500 .
C33 C34 1.401(7) .
C33 C38 1.401(7) .
C34 C35 1.366(7) .
C34 H34 0.9500 .
C35 N36 1.341(6) .
C35 H35 0.9500 .
N36 C37 1.354(6) .
N36 Ag1 2.217(4) 1_565
C37 C38 1.380(6) .
C37 H37 0.9500 .
C38 H38 0.9500 .
N39 C44 1.340(6) .
N39 C40 1.345(6) .
C40 C41 1.378(6) .
C40 H40 0.9500 .
C41 C42 1.402(6) .
C41 H41 0.9500 .
C42 C43 1.394(7) .
C42 C45 1.456(6) .
C43 C44 1.372(7) .
C43 H43 0.9500 .
C44 H44 0.9500 .
C45 C50 1.388(7) .
C45 C46 1.397(7) .
C46 C47 1.369(7) .
C46 H46 0.9500 .
C47 N48 1.345(6) .
C47 H47 0.9500 .
N48 C49 1.342(6) .
N48 Ag3 2.181(4) 1_744
C49 C50 1.372(7) .
C49 H49 0.9500 .
C50 H50 0.9500 .
N51 C56 1.340(6) .
N51 C52 1.354(6) .
C52 C53 1.371(6) .
C52 H52 0.9500 .
C53 C54 1.383(6) .
C53 H53 0.9500 .
C54 C55 1.407(6) .
C54 C57 1.470(6) .
C55 C56 1.368(6) .
C55 H55 0.9500 .
C56 H56 0.9500 .
C57 C62 1.395(6) .
C57 C58 1.412(6) .
C58 C59 1.366(6) .
C58 H58 0.9500 .
C59 N60 1.354(6) .
C59 H59 0.9500 .
N60 C61 1.343(6) .
C61 C62 1.372(6) .
C61 H61 0.9500 .
C62 H62 0.9500 .
O63 H63A 0.8347 .
O63 H63B 0.9903 .
O64 H64A 0.8977 .
O64 H64B 0.8389 .
O65 H65A 0.9072 .
O65 H65B 0.9009 .
O66 H66A 0.9116 .
O66 H66B 0.9086 .
O67 H67A 0.8462 .
O67 H67B 0.7394 .

loop_
_geom_hbond_atom_site_label_D
_geom_hbond_atom_site_label_H
_geom_hbond_atom_site_label_A
_geom_hbond_distance_DH
_geom_hbond_distance_HA
_geom_hbond_distance_DA
_geom_hbond_angle_DHA
_geom_hbond_site_symmetry_A
O22 H22 O65 0.84 1.98 2.733(5) 149 2_667
N26 H26A O66 0.90 2.08 2.987(6) 179 1_656
O63 H63A O23 0.83 2.09 2.923(6) 178 1_544
O63 H63B O67 0.99 1.88 2.817(9) 157 .
O64 H64A O65 0.90 1.91 2.806(5) 180 .
O64 H64B O23 0.84 2.03 2.858(6) 167 1_544
O65 H65A O67 0.91 1.82 2.729(6) 180 2_656
O65 H65B O4 0.90 1.80 2.700(6) 179 2_666
O66 H66A O22 0.91 2.02 2.932(5) 174 2_667
O66 H66B O12 0.91 1.94 2.852(5) 179 2_666

loop_
_platon_squeeze_void_nr
_platon_squeeze_void_average_x
_platon_squeeze_void_average_y
_platon_squeeze_void_average_z
_platon_squeeze_void_volume
_platon_squeeze_void_count_electrons
_platon_squeeze_void_content
1 0.500 0.000 0.000 223 85 ' '
